data_1553642
loop_
_publ_author_name
'Zhang, Yun'
'Xue, Yibin'
'Li, Gang'
'Yuan, Haosen'
'Luo, Tuoping'

_publ_section_title
;
 Enantioselective synthesis of <i>Iboga</i> alkaloids and vinblastine
 <i>via</i> rearrangements of quaternary ammoniums.
;
_journal_issue 8
_journal_name_full 'Chemical science'
_journal_page_first 5530
_journal_page_last 5536
_journal_paper_doi 10.1039/c6sc00932h
_journal_volume 7
_journal_year 2016
_chemical_formula_moiety 'C18 H19 N3'
_chemical_formula_sum 'C18 H19 N3'
_chemical_formula_weight 277.36
_space_group_crystal_system orthorhombic
_space_group_IT_number 41
_space_group_name_Hall 'A 2 -2ab'
_space_group_name_H-M_alt 'A e a 2'
_atom_sites_solution_hydrogens geom
_atom_sites_solution_primary iterative
_audit_creation_date 2015-05-16
_audit_creation_method
;
Olex2 1.2
(compiled 2014.11.28 svn.r3106 for OlexSys, GUI svn.r4998)
;
_audit_update_record
;
2015-10-26 deposited with the CCDC.
2016-05-16 downloaded from the CCDC.
;
_cell_angle_alpha 90
_cell_angle_beta 90
_cell_angle_gamma 90
_cell_formula_units_Z 16
_cell_length_a 12.2491(9)
_cell_length_b 35.949(3)
_cell_length_c 13.0880(13)
_cell_measurement_reflns_used 4911
_cell_measurement_temperature 100.02(18)
_cell_measurement_theta_max 28.5210
_cell_measurement_theta_min 3.1760
_cell_volume 5763.2(9)
_computing_cell_refinement
;
CrysAlisPro, Agilent Technologies,
Version 1.171.36.32 (release 02-08-2013 CrysAlis171 .NET)
(compiled Aug  2 2013,16:46:58)
;
_computing_data_collection
;
CrysAlisPro, Agilent Technologies,
Version 1.171.36.32 (release 02-08-2013 CrysAlis171 .NET)
(compiled Aug  2 2013,16:46:58)
;
_computing_data_reduction
;
CrysAlisPro, Agilent Technologies,
Version 1.171.36.32 (release 02-08-2013 CrysAlis171 .NET)
(compiled Aug  2 2013,16:46:58)
;
_computing_molecular_graphics 'Olex2 (Dolomanov et al., 2009)'
_computing_publication_material 'Olex2 (Dolomanov et al., 2009)'
_computing_structure_refinement 'ShelXL (Sheldrick, 2008)'
_computing_structure_solution
;
Superflip (Palatinus & Chapuis, 2007;Palatinus & van der Lee, 2008;
Palatinus et al., 2012)
;
_diffrn_ambient_temperature 100.02(18)
_diffrn_detector_area_resol_mean 10.3914
_diffrn_measured_fraction_theta_full 0.995
_diffrn_measured_fraction_theta_max 0.995
_diffrn_measurement_details
;
#__ type_ start__ end____ width___ exp.time_
  1 omega   34.00   98.00   1.0000    2.0000
omega____ theta____ kappa____ phi______ frames
    -       10.7017 -178.0000  -90.0000 64

#__ type_ start__ end____ width___ exp.time_
  2 omega  -40.00  -13.00   1.0000    2.0000
omega____ theta____ kappa____ phi______ frames
    -       10.7017  -57.0000  -90.0000 27

#__ type_ start__ end____ width___ exp.time_
  3 omega  -18.00   19.00   1.0000    2.0000
omega____ theta____ kappa____ phi______ frames
    -       10.7017  -38.0000   60.0000 37

#__ type_ start__ end____ width___ exp.time_
  4 omega   -2.00   26.00   1.0000    2.0000
omega____ theta____ kappa____ phi______ frames
    -      -11.7954  -99.0000 -120.0000 28

#__ type_ start__ end____ width___ exp.time_
  5 omega  -36.00   22.00   1.0000    2.0000
omega____ theta____ kappa____ phi______ frames
    -      -11.7954  -77.0000    0.0000 58
;
_diffrn_measurement_device_type 'SuperNova, Dual, Cu at zero, Atlas'
_diffrn_measurement_method '\w scans'
_diffrn_orient_matrix_UB_11 0.0015519000
_diffrn_orient_matrix_UB_12 -0.0138871000
_diffrn_orient_matrix_UB_13 0.0384684000
_diffrn_orient_matrix_UB_21 0.0193888000
_diffrn_orient_matrix_UB_22 0.0133120000
_diffrn_orient_matrix_UB_23 0.0356358000
_diffrn_orient_matrix_UB_31 -0.0545346000
_diffrn_orient_matrix_UB_32 0.0043400000
_diffrn_orient_matrix_UB_33 0.0137169000
_diffrn_radiation_monochromator mirror
_diffrn_radiation_type MoK\a
_diffrn_radiation_wavelength 0.71073
_diffrn_reflns_av_R_equivalents 0.0421
_diffrn_reflns_av_unetI/netI 0.0449
_diffrn_reflns_Laue_measured_fraction_full 0.995
_diffrn_reflns_Laue_measured_fraction_max 0.995
_diffrn_reflns_limit_h_max 15
_diffrn_reflns_limit_h_min -14
_diffrn_reflns_limit_k_max 44
_diffrn_reflns_limit_k_min -40
_diffrn_reflns_limit_l_max 13
_diffrn_reflns_limit_l_min -16
_diffrn_reflns_number 14143
_diffrn_reflns_point_group_measured_fraction_full 0.893
_diffrn_reflns_point_group_measured_fraction_max 0.885
_diffrn_reflns_theta_full 25.242
_diffrn_reflns_theta_max 26.019
_diffrn_reflns_theta_min 2.842
_diffrn_source 'SuperNova (Mo) X-ray Source'
_exptl_absorpt_coefficient_mu 0.077
_exptl_absorpt_correction_T_max 1.00000
_exptl_absorpt_correction_T_min 0.81607
_exptl_absorpt_correction_type multi-scan
_exptl_absorpt_process_details
;
CrysAlisPro, Agilent Technologies,
Version 1.171.36.32 (release 02-08-2013 CrysAlis171 .NET)
(compiled Aug  2 2013,16:46:58)
Empirical absorption correction using spherical harmonics,
 implemented in SCALE3 ABSPACK scaling algorithm.
;
_exptl_crystal_density_diffrn 1.279
_exptl_crystal_F_000 2368
_exptl_crystal_size_max 0.15
_exptl_crystal_size_mid 0.1
_exptl_crystal_size_min 0.1
_refine_diff_density_max 0.316
_refine_diff_density_min -0.230
_refine_diff_density_rms 0.052
_refine_ls_abs_structure_details
;
 Flack x determined using 1634 quotients [(I+)-(I-)]/[(I+)+(I-)]
 (Parsons, Flack and Wagner, Acta Cryst. B69 (2013) 249-259).
;
_refine_ls_abs_structure_Flack 1.6(10)
_refine_ls_extinction_method none
_refine_ls_goodness_of_fit_ref 1.066
_refine_ls_hydrogen_treatment constr
_refine_ls_matrix_type full
_refine_ls_number_parameters 379
_refine_ls_number_reflns 5020
_refine_ls_number_restraints 1
_refine_ls_restrained_S_all 1.065
_refine_ls_R_factor_all 0.0576
_refine_ls_R_factor_gt 0.0459
_refine_ls_shift/su_max 0.001
_refine_ls_shift/su_mean 0.000
_refine_ls_structure_factor_coef Fsqd
_refine_ls_weighting_details 'w=1/[\s^2^(Fo^2^)+(0.0588P)^2^+2.2613P] where P=(Fo^2^+2Fc^2^)/3'
_refine_ls_weighting_scheme calc
_refine_ls_wR_factor_gt 0.1079
_refine_ls_wR_factor_ref 0.1160
_reflns_Friedel_coverage 0.697
_reflns_Friedel_fraction_full 0.781
_reflns_Friedel_fraction_max 0.764
_reflns_number_gt 4322
_reflns_number_total 5020
_reflns_threshold_expression 'I > 2\s(I)'
_cod_data_source_file c6sc00932h2.cif
_cod_data_source_block exp_5273
_cod_original_cell_volume 5763.2(8)
_cod_original_sg_symbol_Hall 'A 2 -2ac'
_cod_database_code 1553642
_shelxl_version_number 2014-3
_chemical_oxdiff_formula 'C15 H20 N3'
_shelx_space_group_comment
;
The symmetry employed for this shelxl refinement is uniquely defined
by the following loop, which should always be used as a source of
symmetry information in preference to the above space-group names.
They are only intended as comments.
;
_shelx_estimated_absorpt_t_max 0.992
_shelx_estimated_absorpt_t_min 0.989
_reflns_odcompleteness_completeness 99.68
_reflns_odcompleteness_iscentric 1
_reflns_odcompleteness_theta 25.97
_olex2_refinement_description
;
1. Fixed Uiso
 At 1.2 times of:
  All C(H) groups, All C(H,H) groups, All N(H) groups
2.a Ternary CH refined with riding coordinates:
 C11(H11), C13(H13), C14(H14), C15(H15), C29(H29), C31(H31), C33(H33), C34(H34)
2.b Secondary CH2 refined with riding coordinates:
 C8(H8A,H8B), C9(H9A,H9B), C10(H10A,H10B), C12(H12A,H12B), C17(H17A,H17B),
 C26(H26A,H26B), C27(H27A,H27B), C28(H28A,H28B), C30(H30A,H30B), C35(H35A,H35B)
2.c Aromatic/amide H refined with riding coordinates:
 C2(H2), C3(H3), C4(H4), C5(H5), C20(H20), C21(H21), C22(H22), C23(H23),
 N1(H1), N4(H4A)
;
_olex2_submission_special_instructions 'No special instructions were received'

loop_
_space_group_symop_operation_xyz
'x, y, z'
'-x, -y, z'
'-x+1/2, y, z+1/2'
'x+1/2, -y, z+1/2'
'x, y+1/2, z+1/2'
'-x, -y+1/2, z+1/2'
'-x+1/2, y+1/2, z+1'
'x+1/2, -y+1/2, z+1'

loop_
_atom_site_label
_atom_site_type_symbol
_atom_site_fract_x
_atom_site_fract_y
_atom_site_fract_z
_atom_site_U_iso_or_equiv
_atom_site_adp_type
_atom_site_occupancy
_atom_site_site_symmetry_order
_atom_site_calc_flag
_atom_site_refinement_flags_posn
C1 C 1.1504(3) 0.79248(9) 0.8542(3) 0.0208(8) Uani 1 1 d .
C2 C 1.2399(3) 0.78245(9) 0.7955(3) 0.0235(9) Uani 1 1 d .
H2 H 1.2316 0.7735 0.7277 0.028 Uiso 1 1 calc R
C3 C 1.3418(3) 0.78602(9) 0.8399(3) 0.0259(8) Uani 1 1 d .
H3 H 1.4048 0.7799 0.8012 0.031 Uiso 1 1 calc R
C4 C 1.3541(3) 0.79847(10) 0.9401(3) 0.0278(9) Uani 1 1 d .
H4 H 1.4253 0.8004 0.9686 0.033 Uiso 1 1 calc R
C5 C 1.2651(3) 0.80799(9) 0.9985(3) 0.0256(8) Uani 1 1 d .
H5 H 1.2745 0.8163 1.0668 0.031 Uiso 1 1 calc R
C6 C 1.1606(3) 0.80527(9) 0.9563(3) 0.0207(8) Uani 1 1 d .
C7 C 1.0532(2) 0.81355(9) 0.9935(3) 0.0203(7) Uani 1 1 d .
C8 C 1.0309(3) 0.83013(10) 1.0966(3) 0.0264(8) Uani 1 1 d .
H8A H 1.0323 0.8576 1.0899 0.032 Uiso 1 1 calc R
H8B H 1.0912 0.8230 1.1430 0.032 Uiso 1 1 calc R
C9 C 0.9229(3) 0.81903(10) 1.1469(3) 0.0277(8) Uani 1 1 d .
H9A H 0.9270 0.7923 1.1642 0.033 Uiso 1 1 calc R
H9B H 0.9165 0.8329 1.2120 0.033 Uiso 1 1 calc R
C10 C 0.8044(3) 0.86366(10) 1.0561(3) 0.0330(9) Uani 1 1 d .
H10A H 0.8752 0.8766 1.0488 0.040 Uiso 1 1 calc R
H10B H 0.7607 0.8769 1.1083 0.040 Uiso 1 1 calc R
C11 C 0.7445(3) 0.86392(9) 0.9551(3) 0.0267(9) Uani 1 1 d .
H11 H 0.7230 0.8900 0.9374 0.032 Uiso 1 1 calc R
C12 C 0.6427(3) 0.83968(9) 0.9628(3) 0.0249(8) Uani 1 1 d .
H12A H 0.6013 0.8406 0.8980 0.030 Uiso 1 1 calc R
H12B H 0.5949 0.8488 1.0184 0.030 Uiso 1 1 calc R
C13 C 0.6800(2) 0.79894(9) 0.9856(3) 0.0204(8) Uani 1 1 d .
H13 H 0.6649 0.7833 0.9240 0.025 Uiso 1 1 calc R
C14 C 0.8037(2) 0.79901(9) 1.0053(3) 0.0198(7) Uani 1 1 d .
H14 H 0.8270 0.7736 1.0271 0.024 Uiso 1 1 calc R
C15 C 0.8612(2) 0.80907(9) 0.9052(3) 0.0200(7) Uani 1 1 d .
H15 H 0.8370 0.7909 0.8519 0.024 Uiso 1 1 calc R
C16 C 0.9820(2) 0.80589(8) 0.9154(3) 0.0204(7) Uani 1 1 d .
C17 C 0.8207(3) 0.84858(10) 0.8725(3) 0.0308(9) Uani 1 1 d .
H17A H 0.8839 0.8654 0.8636 0.037 Uiso 1 1 calc R
H17B H 0.7813 0.8470 0.8066 0.037 Uiso 1 1 calc R
C18 C 0.6204(3) 0.78337(9) 1.0724(3) 0.0232(8) Uani 1 1 d .
C19 C -0.1693(2) 0.95940(8) 0.9132(3) 0.0189(7) Uani 1 1 d .
C20 C -0.2584(2) 0.97002(9) 0.9720(3) 0.0212(8) Uani 1 1 d .
H20 H -0.2494 0.9790 1.0398 0.025 Uiso 1 1 calc R
C21 C -0.3607(3) 0.96708(9) 0.9282(3) 0.0256(8) Uani 1 1 d .
H21 H -0.4231 0.9739 0.9671 0.031 Uiso 1 1 calc R
C22 C -0.3745(3) 0.95442(9) 0.8287(3) 0.0273(9) Uani 1 1 d .
H22 H -0.4459 0.9529 0.8007 0.033 Uiso 1 1 calc R
C23 C -0.2866(2) 0.94407(9) 0.7704(3) 0.0244(8) Uani 1 1 d .
H23 H -0.2970 0.9354 0.7025 0.029 Uiso 1 1 calc R
C24 C -0.1812(2) 0.94631(9) 0.8117(3) 0.0203(8) Uani 1 1 d .
C25 C -0.0744(2) 0.93780(9) 0.7733(3) 0.0197(7) Uani 1 1 d .
C26 C -0.0527(3) 0.91940(10) 0.6730(3) 0.0250(8) Uani 1 1 d .
H26A H -0.1126 0.9261 0.6256 0.030 Uiso 1 1 calc R
H26B H -0.0558 0.8921 0.6833 0.030 Uiso 1 1 calc R
C27 C 0.0559(3) 0.92878(11) 0.6210(3) 0.0287(8) Uani 1 1 d .
H27A H 0.0611 0.9137 0.5578 0.034 Uiso 1 1 calc R
H27B H 0.0533 0.9552 0.6000 0.034 Uiso 1 1 calc R
C28 C 0.1744(3) 0.88495(10) 0.7163(4) 0.0418(11) Uani 1 1 d .
H28A H 0.2189 0.8710 0.6661 0.050 Uiso 1 1 calc R
H28B H 0.1038 0.8719 0.7245 0.050 Uiso 1 1 calc R
C29 C 0.2336(3) 0.88647(9) 0.8184(4) 0.0296(10) Uani 1 1 d .
H29 H 0.2541 0.8607 0.8401 0.036 Uiso 1 1 calc R
C30 C 0.1568(3) 0.90352(10) 0.8971(3) 0.0359(10) Uani 1 1 d .
H30A H 0.1947 0.9059 0.9635 0.043 Uiso 1 1 calc R
H30B H 0.0925 0.8872 0.9066 0.043 Uiso 1 1 calc R
C31 C 0.1189(2) 0.94260(9) 0.8599(3) 0.0197(7) Uani 1 1 d .
H31 H 0.1444 0.9614 0.9109 0.024 Uiso 1 1 calc R
C32 C -0.0029(2) 0.94583(8) 0.8514(3) 0.0185(7) Uani 1 1 d .
C33 C 0.1765(2) 0.95057(9) 0.7587(3) 0.0191(7) Uani 1 1 d .
H33 H 0.1543 0.9757 0.7336 0.023 Uiso 1 1 calc R
C34 C 0.3008(2) 0.95017(9) 0.7771(3) 0.0196(7) Uani 1 1 d .
H34 H 0.3189 0.9677 0.8339 0.024 Uiso 1 1 calc R
C35 C 0.3351(3) 0.90995(9) 0.8084(3) 0.0253(8) Uani 1 1 d .
H35A H 0.3840 0.8992 0.7559 0.030 Uiso 1 1 calc R
H35B H 0.3748 0.9105 0.8742 0.030 Uiso 1 1 calc R
C36 C 0.3585(3) 0.96179(9) 0.6846(3) 0.0219(7) Uani 1 1 d .
N1 N 1.0408(2) 0.79310(7) 0.8319(2) 0.0225(6) Uani 1 1 d .
H1 H 1.0121 0.7864 0.7731 0.027 Uiso 1 1 calc R
N2 N 0.8229(2) 0.82510(7) 1.0887(2) 0.0238(6) Uani 1 1 d .
N3 N 0.5727(2) 0.77187(8) 1.1405(3) 0.0316(7) Uani 1 1 d .
N4 N -0.0602(2) 0.95866(7) 0.9353(2) 0.0200(6) Uani 1 1 d .
H4A H -0.0309 0.9653 0.9939 0.024 Uiso 1 1 calc R
N5 N 0.1555(2) 0.92311(8) 0.6792(2) 0.0254(7) Uani 1 1 d .
N6 N 0.4055(2) 0.97015(8) 0.6131(2) 0.0291(7) Uani 1 1 d .

loop_
_atom_site_aniso_label
_atom_site_aniso_U_11
_atom_site_aniso_U_22
_atom_site_aniso_U_33
_atom_site_aniso_U_23
_atom_site_aniso_U_13
_atom_site_aniso_U_12
C1 0.0240(17) 0.0154(15) 0.023(2) 0.0043(15) 0.0041(14) -0.0013(12)
C2 0.0337(19) 0.0159(16) 0.021(2) 0.0023(16) 0.0086(14) 0.0004(13)
C3 0.0220(16) 0.0220(17) 0.034(2) 0.0067(17) 0.0091(15) 0.0046(13)
C4 0.0235(17) 0.0249(18) 0.035(2) 0.0073(17) -0.0036(16) 0.0032(14)
C5 0.0318(18) 0.0206(17) 0.025(2) 0.0029(16) -0.0023(16) 0.0015(14)
C6 0.0272(17) 0.0152(16) 0.020(2) 0.0033(14) 0.0043(14) 0.0018(13)
C7 0.0238(16) 0.0157(15) 0.0214(19) 0.0008(13) 0.0020(14) 0.0005(12)
C8 0.0253(17) 0.0308(18) 0.023(2) -0.0043(16) -0.0024(15) 0.0031(14)
C9 0.0269(17) 0.039(2) 0.018(2) -0.0032(16) 0.0022(14) 0.0050(15)
C10 0.0290(18) 0.0224(18) 0.048(3) -0.0096(17) -0.0069(17) 0.0050(14)
C11 0.0249(17) 0.0155(16) 0.040(3) 0.0048(17) -0.0030(15) 0.0002(13)
C12 0.0249(17) 0.0216(17) 0.028(2) 0.0040(15) 0.0014(15) 0.0011(13)
C13 0.0226(16) 0.0189(16) 0.020(2) -0.0021(14) 0.0034(14) -0.0016(13)
C14 0.0244(15) 0.0161(15) 0.019(2) -0.0005(14) 0.0021(15) 0.0020(13)
C15 0.0222(16) 0.0222(17) 0.0154(18) -0.0004(14) 0.0015(14) -0.0027(13)
C16 0.0274(16) 0.0142(15) 0.0196(19) 0.0020(14) 0.0041(14) -0.0011(12)
C17 0.0244(17) 0.032(2) 0.036(2) 0.0156(17) 0.0010(16) -0.0005(14)
C18 0.0258(17) 0.0191(16) 0.025(2) -0.0026(14) 0.0002(15) -0.0012(13)
C19 0.0188(15) 0.0141(15) 0.024(2) 0.0053(15) -0.0001(13) -0.0012(12)
C20 0.0218(16) 0.0193(17) 0.022(2) 0.0030(16) 0.0014(14) -0.0022(13)
C21 0.0184(16) 0.0242(17) 0.034(2) 0.0098(16) 0.0051(15) 0.0002(13)
C22 0.0209(17) 0.0255(18) 0.035(2) 0.0101(17) -0.0057(16) -0.0046(13)
C23 0.0267(18) 0.0217(17) 0.025(2) 0.0033(16) -0.0080(16) -0.0048(14)
C24 0.0231(16) 0.0153(15) 0.023(2) 0.0042(14) 0.0011(14) -0.0024(12)
C25 0.0214(16) 0.0185(15) 0.0192(19) 0.0033(13) -0.0021(14) -0.0042(12)
C26 0.0282(17) 0.0279(17) 0.0188(19) -0.0022(15) -0.0030(14) -0.0042(14)
C27 0.0269(17) 0.042(2) 0.018(2) -0.0031(17) -0.0017(14) -0.0042(15)
C28 0.039(2) 0.0230(19) 0.063(3) -0.016(2) -0.013(2) 0.0032(16)
C29 0.0285(17) 0.0142(16) 0.046(3) 0.0043(17) -0.0026(17) -0.0018(13)
C30 0.0269(18) 0.038(2) 0.043(3) 0.0233(19) 0.0051(17) 0.0022(16)
C31 0.0196(15) 0.0229(17) 0.0166(18) 0.0003(14) -0.0027(13) -0.0023(13)
C32 0.0208(15) 0.0158(15) 0.0189(19) 0.0013(13) 0.0011(14) -0.0032(12)
C33 0.0199(15) 0.0185(15) 0.019(2) 0.0013(15) 0.0027(14) -0.0005(12)
C34 0.0233(16) 0.0184(16) 0.0173(19) 0.0003(14) -0.0013(14) -0.0005(13)
C35 0.0240(16) 0.0264(18) 0.026(2) 0.0033(15) 0.0001(14) 0.0040(14)
C36 0.0168(15) 0.0240(17) 0.025(2) -0.0036(14) -0.0022(14) -0.0002(13)
N1 0.0256(14) 0.0244(14) 0.0175(16) -0.0039(12) 0.0027(12) -0.0031(11)
N2 0.0241(14) 0.0260(15) 0.0213(17) -0.0046(13) -0.0010(12) 0.0045(11)
N3 0.0302(16) 0.0344(17) 0.0301(19) 0.0029(15) 0.0057(14) -0.0025(13)
N4 0.0201(13) 0.0210(14) 0.0190(16) -0.0021(12) -0.0003(11) -0.0015(10)
N5 0.0243(14) 0.0302(16) 0.0217(16) -0.0070(13) -0.0033(12) -0.0021(12)
N6 0.0233(14) 0.0428(18) 0.0212(17) 0.0022(14) 0.0026(13) -0.0050(13)

loop_
_atom_type_symbol
_atom_type_description
_atom_type_scat_dispersion_real
_atom_type_scat_dispersion_imag
_atom_type_scat_source
C C 0.0033 0.0016 'International Tables Vol C Tables 4.2.6.8 and 6.1.1.4'
H H 0.0000 0.0000 'International Tables Vol C Tables 4.2.6.8 and 6.1.1.4'
N N 0.0061 0.0033 'International Tables Vol C Tables 4.2.6.8 and 6.1.1.4'

loop_
_geom_angle_atom_site_label_1
_geom_angle_atom_site_label_2
_geom_angle_atom_site_label_3
_geom_angle
C2 C1 C6 122.4(3)
N1 C1 C2 131.3(4)
N1 C1 C6 106.4(3)
C1 C2 H2 121.4
C3 C2 C1 117.2(4)
C3 C2 H2 121.4
C2 C3 H3 119.2
C2 C3 C4 121.5(3)
C4 C3 H3 119.2
C3 C4 H4 119.5
C5 C4 C3 121.1(3)
C5 C4 H4 119.5
C4 C5 H5 120.4
C4 C5 C6 119.3(4)
C6 C5 H5 120.4
C1 C6 C7 107.8(3)
C5 C6 C1 118.4(3)
C5 C6 C7 133.7(4)
C6 C7 C8 123.8(3)
C16 C7 C6 106.7(3)
C16 C7 C8 129.4(3)
C7 C8 H8A 108.2
C7 C8 H8B 108.2
C7 C8 C9 116.1(3)
H8A C8 H8B 107.4
C9 C8 H8A 108.2
C9 C8 H8B 108.2
C8 C9 H9A 107.9
C8 C9 H9B 107.9
H9A C9 H9B 107.2
N2 C9 C8 117.5(3)
N2 C9 H9A 107.9
N2 C9 H9B 107.9
H10A C10 H10B 108.2
C11 C10 H10A 109.8
C11 C10 H10B 109.8
N2 C10 H10A 109.8
N2 C10 H10B 109.8
N2 C10 C11 109.6(3)
C10 C11 H11 109.6
C10 C11 C12 109.6(3)
C10 C11 C17 108.6(3)
C12 C11 H11 109.6
C12 C11 C17 109.9(3)
C17 C11 H11 109.6
C11 C12 H12A 110.1
C11 C12 H12B 110.1
C11 C12 C13 108.0(3)
H12A C12 H12B 108.4
C13 C12 H12A 110.1
C13 C12 H12B 110.1
C12 C13 H13 108.6
C14 C13 C12 108.6(2)
C14 C13 H13 108.6
C18 C13 C12 111.2(3)
C18 C13 H13 108.6
C18 C13 C14 111.2(3)
C13 C14 H14 109.2
C15 C14 C13 108.1(3)
C15 C14 H14 109.2
N2 C14 C13 106.6(3)
N2 C14 H14 109.2
N2 C14 C15 114.5(3)
C14 C15 H15 107.9
C14 C15 C17 107.6(3)
C16 C15 C14 111.2(3)
C16 C15 H15 107.9
C16 C15 C17 114.1(3)
C17 C15 H15 107.9
C7 C16 C15 133.0(3)
C7 C16 N1 108.9(3)
N1 C16 C15 118.1(3)
C11 C17 C15 109.1(3)
C11 C17 H17A 109.9
C11 C17 H17B 109.9
C15 C17 H17A 109.9
C15 C17 H17B 109.9
H17A C17 H17B 108.3
N3 C18 C13 178.6(4)
C20 C19 C24 122.0(3)
N4 C19 C20 131.0(4)
N4 C19 C24 107.0(3)
C19 C20 H20 121.3
C21 C20 C19 117.5(4)
C21 C20 H20 121.3
C20 C21 H21 119.2
C20 C21 C22 121.6(3)
C22 C21 H21 119.2
C21 C22 H22 119.5
C23 C22 C21 121.0(3)
C23 C22 H22 119.5
C22 C23 H23 120.2
C22 C23 C24 119.5(4)
C24 C23 H23 120.2
C19 C24 C25 107.8(3)
C23 C24 C19 118.4(3)
C23 C24 C25 133.8(4)
C24 C25 C26 124.4(3)
C32 C25 C24 106.0(3)
C32 C25 C26 129.2(3)
C25 C26 H26A 108.1
C25 C26 H26B 108.1
C25 C26 C27 116.6(3)
H26A C26 H26B 107.3
C27 C26 H26A 108.1
C27 C26 H26B 108.1
C26 C27 H27A 107.9
C26 C27 H27B 107.9
H27A C27 H27B 107.2
N5 C27 C26 117.8(3)
N5 C27 H27A 107.9
N5 C27 H27B 107.9
H28A C28 H28B 108.2
C29 C28 H28A 109.8
C29 C28 H28B 109.8
N5 C28 H28A 109.8
N5 C28 H28B 109.8
N5 C28 C29 109.4(3)
C28 C29 H29 109.6
C28 C29 C30 108.2(3)
C30 C29 H29 109.6
C35 C29 C28 109.6(3)
C35 C29 H29 109.6
C35 C29 C30 110.0(3)
C29 C30 H30A 109.7
C29 C30 H30B 109.7
C29 C30 C31 109.6(3)
H30A C30 H30B 108.2
C31 C30 H30A 109.7
C31 C30 H30B 109.7
C30 C31 H31 107.9
C32 C31 C30 112.9(3)
C32 C31 H31 107.9
C32 C31 C33 112.4(3)
C33 C31 C30 107.6(3)
C33 C31 H31 107.9
C25 C32 C31 132.2(3)
C25 C32 N4 109.6(3)
N4 C32 C31 118.2(3)
C31 C33 H33 109.2
C31 C33 C34 108.7(3)
C34 C33 H33 109.2
N5 C33 C31 114.2(3)
N5 C33 H33 109.2
N5 C33 C34 106.2(3)
C33 C34 H34 109.2
C33 C34 C35 108.4(2)
C35 C34 H34 109.2
C36 C34 C33 110.2(3)
C36 C34 H34 109.2
C36 C34 C35 110.6(3)
C29 C35 C34 108.7(3)
C29 C35 H35A 110.0
C29 C35 H35B 110.0
C34 C35 H35A 110.0
C34 C35 H35B 110.0
H35A C35 H35B 108.3
N6 C36 C34 178.2(4)
C1 N1 C16 110.2(3)
C1 N1 H1 124.9
C16 N1 H1 124.9
C9 N2 C10 115.0(3)
C9 N2 C14 115.5(2)
C14 N2 C10 111.4(3)
C19 N4 C32 109.6(3)
C19 N4 H4A 125.2
C32 N4 H4A 125.2
C27 N5 C28 115.8(3)
C27 N5 C33 115.3(3)
C33 N5 C28 111.5(3)

loop_
_geom_bond_atom_site_label_1
_geom_bond_atom_site_label_2
_geom_bond_distance
C1 C2 1.386(5)
C1 C6 1.418(5)
C1 N1 1.373(4)
C2 H2 0.9500
C2 C3 1.382(5)
C3 H3 0.9500
C3 C4 1.394(6)
C4 H4 0.9500
C4 C5 1.375(5)
C5 H5 0.9500
C5 C6 1.398(5)
C6 C7 1.434(4)
C7 C8 1.500(5)
C7 C16 1.372(5)
C8 H8A 0.9900
C8 H8B 0.9900
C8 C9 1.531(5)
C9 H9A 0.9900
C9 H9B 0.9900
C9 N2 1.458(4)
C10 H10A 0.9900
C10 H10B 0.9900
C10 C11 1.512(6)
C10 N2 1.468(4)
C11 H11 1.0000
C11 C12 1.524(5)
C11 C17 1.530(5)
C12 H12A 0.9900
C12 H12B 0.9900
C12 C13 1.563(4)
C13 H13 1.0000
C13 C14 1.537(4)
C13 C18 1.462(5)
C14 H14 1.0000
C14 C15 1.531(5)
C14 N2 1.458(5)
C15 H15 1.0000
C15 C16 1.491(4)
C15 C17 1.564(5)
C16 N1 1.388(4)
C17 H17A 0.9900
C17 H17B 0.9900
C18 N3 1.143(5)
C19 C20 1.389(5)
C19 C24 1.417(5)
C19 N4 1.368(4)
C20 H20 0.9500
C20 C21 1.382(5)
C21 H21 0.9500
C21 C22 1.390(6)
C22 H22 0.9500
C22 C23 1.371(5)
C23 H23 0.9500
C23 C24 1.401(5)
C24 C25 1.434(4)
C25 C26 1.494(5)
C25 C32 1.378(4)
C26 H26A 0.9900
C26 H26B 0.9900
C26 C27 1.532(5)
C27 H27A 0.9900
C27 H27B 0.9900
C27 N5 1.453(4)
C28 H28A 0.9900
C28 H28B 0.9900
C28 C29 1.521(6)
C28 N5 1.474(5)
C29 H29 1.0000
C29 C30 1.524(6)
C29 C35 1.508(5)
C30 H30A 0.9900
C30 H30B 0.9900
C30 C31 1.557(5)
C31 H31 1.0000
C31 C32 1.500(4)
C31 C33 1.527(5)
C32 N4 1.382(4)
C33 H33 1.0000
C33 C34 1.542(4)
C33 N5 1.458(5)
C34 H34 1.0000
C34 C35 1.560(4)
C34 C36 1.462(5)
C35 H35A 0.9900
C35 H35B 0.9900
C36 N6 1.139(5)
N1 H1 0.8800
N4 H4A 0.8800
